data_4307940
loop_
_publ_author_name
'Stanislav Groysman'
'R. H. Holm'

_publ_contact_author_address
;
Department of Chemistry and Chemical Biology
Harvard University
12 Oxford Street
Cambridge, MA 02138
USA
;
_publ_contact_author_email holm@chemistry.harvard.edu
_publ_contact_author_fax '617 496-9289'
_publ_contact_author_name 'Richard H. Holm'
_publ_contact_author_phone '617 495-0853'
_publ_section_title
;
Synthesis and Structures of Bis(dithiolene)tungsten(IV,VI) Thiolate and
Selenolate Complexes: Approaches to the Active Sites of Molybdenum and
Tungsten Formate Dehydrogenases
;
_journal_name_full 'Inorganic Chemistry'
_journal_page_first 4090
_journal_page_last 4102
_journal_paper_doi 10.1021/ic062441a
_journal_volume 46
_journal_year 2007
_chemical_formula_sum 'C26 H47 N S4 Se W'
_chemical_formula_weight 764.70
_chemical_name_common (Et4N)[6]
_chemical_name_systematic
; 
 ? 
;
_space_group_IT_number 88
_symmetry_cell_setting tetragonal
_symmetry_space_group_name_Hall '-I 4ad'
_symmetry_space_group_name_H-M 'I 41/a :2'
_atom_sites_solution_hydrogens geom
_atom_sites_solution_primary direct
_atom_sites_solution_secondary difmap
_audit_creation_method SHELXL-97
_cell_angle_alpha 90.00
_cell_angle_beta 90.00
_cell_angle_gamma 90.00
_cell_formula_units_Z 16
_cell_length_a 36.01(2)
_cell_length_b 36.01(2)
_cell_length_c 9.885(8)
_cell_measurement_temperature 193(2)
_cell_volume 12818(14)
_computing_cell_refinement 'SMART (Bruker, 2001)'
_computing_data_collection 'SMART (Bruker, 2001)'
_computing_data_reduction 'SAINT (Bruker, 2003)'
_computing_molecular_graphics 'SHELXTL (Bruker, 2000)'
_computing_publication_material 'SHELXTL (Bruker, 2000)'
_computing_structure_refinement 'SHELXL-97 (Sheldrick, 1997)'
_computing_structure_solution 'SHELXS-97 (Sheldrick, 1990)'
_diffrn_ambient_temperature 193(2)
_diffrn_measured_fraction_theta_full 0.999
_diffrn_measured_fraction_theta_max 0.999
_diffrn_measurement_device_type 'Bruker Smart APEX CCD'
_diffrn_measurement_method \w
_diffrn_radiation_monochromator graphite
_diffrn_radiation_source 'fine-focus sealed tube'
_diffrn_radiation_type MoK\a
_diffrn_radiation_wavelength 0.71073
_diffrn_reflns_av_R_equivalents 0.0645
_diffrn_reflns_av_sigmaI/netI 0.0460
_diffrn_reflns_limit_h_max 45
_diffrn_reflns_limit_h_min -47
_diffrn_reflns_limit_k_max 39
_diffrn_reflns_limit_k_min -47
_diffrn_reflns_limit_l_max 12
_diffrn_reflns_limit_l_min -13
_diffrn_reflns_number 44718
_diffrn_reflns_theta_full 27.95
_diffrn_reflns_theta_max 27.95
_diffrn_reflns_theta_min 1.13
_exptl_absorpt_coefficient_mu 5.017
_exptl_absorpt_correction_T_max 0.6339
_exptl_absorpt_correction_T_min 0.3145
_exptl_absorpt_correction_type multi-scan
_exptl_absorpt_process_details 'SADABS (Sheldrick, 2002)'
_exptl_crystal_colour orange
_exptl_crystal_density_diffrn 1.585
_exptl_crystal_density_method 'not measured'
_exptl_crystal_description needles
_exptl_crystal_F_000 6112
_exptl_crystal_size_max 0.35
_exptl_crystal_size_mid 0.10
_exptl_crystal_size_min 0.08
_refine_diff_density_max 1.538
_refine_diff_density_min -0.825
_refine_diff_density_rms 0.158
_refine_ls_extinction_method none
_refine_ls_goodness_of_fit_ref 1.118
_refine_ls_hydrogen_treatment constr
_refine_ls_matrix_type full
_refine_ls_number_parameters 306
_refine_ls_number_reflns 7682
_refine_ls_number_restraints 0
_refine_ls_restrained_S_all 1.118
_refine_ls_R_factor_all 0.0667
_refine_ls_R_factor_gt 0.0464
_refine_ls_shift/su_max 0.071
_refine_ls_shift/su_mean 0.002
_refine_ls_structure_factor_coef Fsqd
_refine_ls_weighting_details 'calc w=1/[\s^2^(Fo^2^)+(0.0615P)^2^+19.5496P] where P=(Fo^2^+2Fc^2^)/3'
_refine_ls_weighting_scheme calc
_refine_ls_wR_factor_gt 0.1141
_refine_ls_wR_factor_ref 0.1223
_reflns_number_gt 5981
_reflns_number_total 7682
_reflns_threshold_expression >2sigma(I)
_cod_data_source_file ic062441asi20070323_105048_10.cif
_cod_data_source_block stas26
_cod_original_cell_volume 12816(15)
_cod_original_sg_symbol_H-M 'I 41/a'
_cod_database_code 4307940

loop_
_symmetry_equiv_pos_as_xyz
'x, y, z'
'-x+1/2, -y, z+1/2'
'-y+3/4, x+1/4, z+1/4'
'y+3/4, -x+3/4, z+3/4'
'x+1/2, y+1/2, z+1/2'
'-x+1, -y+1/2, z+1'
'-y+5/4, x+3/4, z+3/4'
'y+5/4, -x+5/4, z+5/4'
'-x, -y, -z'
'x-1/2, y, -z-1/2'
'y-3/4, -x-1/4, -z-1/4'
'-y-3/4, x-3/4, -z-3/4'
'-x+1/2, -y+1/2, -z+1/2'
'x, y+1/2, -z'
'y-1/4, -x+1/4, -z+1/4'
'-y-1/4, x-1/4, -z-1/4'

loop_
_atom_site_label
_atom_site_type_symbol
_atom_site_fract_x
_atom_site_fract_y
_atom_site_fract_z
_atom_site_U_iso_or_equiv
_atom_site_adp_type
_atom_site_occupancy
_atom_site_symmetry_multiplicity
_atom_site_calc_flag
_atom_site_refinement_flags
_atom_site_disorder_assembly
_atom_site_disorder_group
W1 W 0.208765(6) 0.167700(7) 1.00238(2) 0.02421(9) Uani 1 1 d . . .
Se1 Se 0.173142(18) 0.18154(2) 0.79928(6) 0.03712(18) Uani 1 1 d . . .
S1 S 0.26780(4) 0.19144(5) 0.97165(17) 0.0313(3) Uani 1 1 d . . .
S2 S 0.23867(5) 0.11213(5) 0.95916(19) 0.0363(4) Uani 1 1 d . . .
S4 S 0.20160(4) 0.21535(4) 1.15563(15) 0.0274(3) Uani 1 1 d . . .
S3 S 0.17482(5) 0.13543(5) 1.16240(16) 0.0316(4) Uani 1 1 d . . .
C23 C 0.2730(2) 0.1341(2) 0.3071(7) 0.0439(18) Uani 1 1 d . . .
H23A H 0.2763 0.1520 0.2321 0.053 Uiso 1 1 calc R . .
H23B H 0.2463 0.1278 0.3112 0.053 Uiso 1 1 calc R . .
C2 C 0.16056(18) 0.16634(19) 1.2915(6) 0.0319(14) Uani 1 1 d . . .
C26 C 0.3371(2) 0.1868(2) 0.3204(9) 0.052(2) Uani 1 1 d . . .
H26A H 0.3316 0.1742 0.2349 0.078 Uiso 1 1 calc R . .
H26B H 0.3639 0.1914 0.3269 0.078 Uiso 1 1 calc R . .
H26C H 0.3237 0.2105 0.3237 0.078 Uiso 1 1 calc R . .
C22 C 0.2381(3) 0.1145(3) 0.5744(10) 0.072(3) Uani 1 1 d . . .
H22A H 0.2220 0.1363 0.5837 0.109 Uiso 1 1 calc R . .
H22B H 0.2362 0.0991 0.6559 0.109 Uiso 1 1 calc R . .
H22C H 0.2305 0.1000 0.4954 0.109 Uiso 1 1 calc R . .
C4 C 0.1368(2) 0.1503(2) 1.4003(8) 0.051(2) Uani 1 1 d . . .
H4A H 0.1457 0.1588 1.4887 0.077 Uiso 1 1 calc R . .
H4B H 0.1380 0.1231 1.3964 0.077 Uiso 1 1 calc R . .
H4C H 0.1111 0.1584 1.3875 0.077 Uiso 1 1 calc R . .
N1 N 0.28367(14) 0.15319(15) 0.4386(5) 0.0315(12) Uani 1 1 d . . .
C21 C 0.2775(2) 0.1270(2) 0.5566(8) 0.050(2) Uani 1 1 d . . .
H21A H 0.2934 0.1049 0.5441 0.060 Uiso 1 1 calc R . .
H21B H 0.2856 0.1396 0.6407 0.060 Uiso 1 1 calc R . .
C25 C 0.32489(19) 0.1626(2) 0.4374(8) 0.0438(18) Uani 1 1 d . . .
H25A H 0.3312 0.1753 0.5230 0.053 Uiso 1 1 calc R . .
H25B H 0.3392 0.1391 0.4346 0.053 Uiso 1 1 calc R . .
C5 C 0.29806(17) 0.1556(2) 0.9239(7) 0.0354(15) Uani 1 1 d . . .
C20 C 0.2610(2) 0.1878(2) 0.4511(9) 0.0470(19) Uani 1 1 d . . .
H20A H 0.2344 0.1810 0.4437 0.056 Uiso 1 1 calc R . .
H20B H 0.2670 0.2043 0.3738 0.056 Uiso 1 1 calc R . .
C24 C 0.2947(3) 0.0990(3) 0.2737(9) 0.065(3) Uani 1 1 d . . .
H24A H 0.3204 0.1055 0.2512 0.098 Uiso 1 1 calc R . .
H24B H 0.2832 0.0865 0.1963 0.098 Uiso 1 1 calc R . .
H24C H 0.2945 0.0823 0.3521 0.098 Uiso 1 1 calc R . .
C12 C 0.10415(19) 0.1823(2) 0.9515(8) 0.0400(17) Uani 1 1 d . . .
H12A H 0.1187 0.1811 1.0364 0.048 Uiso 1 1 calc R . .
H12B H 0.1008 0.1566 0.9174 0.048 Uiso 1 1 calc R . .
C15 C 0.0644(2) 0.2259(2) 0.7471(8) 0.048(2) Uani 1 1 d . . .
H15 H 0.0497 0.2277 0.6615 0.058 Uiso 1 1 calc R . .
C10 C 0.1021(2) 0.2078(3) 0.7174(7) 0.050(2) Uani 1 1 d . . .
H10A H 0.0983 0.1827 0.6791 0.060 Uiso 1 1 calc R . .
H10B H 0.1159 0.2228 0.6502 0.060 Uiso 1 1 calc R . .
C7 C 0.33745(19) 0.1677(3) 0.8997(9) 0.053(2) Uani 1 1 d . . .
H7A H 0.3443 0.1867 0.9662 0.079 Uiso 1 1 calc R . .
H7B H 0.3396 0.1781 0.8083 0.079 Uiso 1 1 calc R . .
H7C H 0.3541 0.1463 0.9086 0.079 Uiso 1 1 calc R . .
C11 C 0.13075(19) 0.24400(19) 0.9033(8) 0.0398(17) Uani 1 1 d . . .
H11A H 0.1442 0.2592 0.8358 0.048 Uiso 1 1 calc R . .
H11B H 0.1458 0.2430 0.9869 0.048 Uiso 1 1 calc R . .
C19 C 0.2664(2) 0.2095(2) 0.5803(8) 0.051(2) Uani 1 1 d . . .
H19A H 0.2612 0.1935 0.6581 0.077 Uiso 1 1 calc R . .
H19B H 0.2495 0.2308 0.5813 0.077 Uiso 1 1 calc R . .
H19C H 0.2921 0.2183 0.5854 0.077 Uiso 1 1 calc R . .
C9 C 0.12480(16) 0.20499(18) 0.8485(6) 0.0264(13) Uani 1 1 d . . .
C1 C 0.17216(18) 0.20146(19) 1.2886(6) 0.0311(14) Uani 1 1 d . . .
C3 C 0.1633(2) 0.2302(2) 1.3937(7) 0.0477(19) Uani 1 1 d . . .
H3A H 0.1380 0.2396 1.3790 0.071 Uiso 1 1 calc R . .
H3B H 0.1810 0.2507 1.3869 0.071 Uiso 1 1 calc R . .
H3C H 0.1649 0.2190 1.4839 0.071 Uiso 1 1 calc R . .
C17 C 0.0921(2) 0.2618(2) 0.9343(8) 0.0427(18) Uani 1 1 d . . .
H17 H 0.0958 0.2873 0.9715 0.051 Uiso 1 1 calc R . .
C16 C 0.0702(2) 0.2642(2) 0.8043(8) 0.0455(18) Uani 1 1 d . . .
H16A H 0.0839 0.2797 0.7380 0.055 Uiso 1 1 calc R . .
H16B H 0.0459 0.2760 0.8218 0.055 Uiso 1 1 calc R . .
C13 C 0.0660(2) 0.1998(2) 0.9795(9) 0.053(2) Uani 1 1 d . . .
H13 H 0.0523 0.1844 1.0474 0.064 Uiso 1 1 calc R . .
C8 C 0.3086(2) 0.0870(2) 0.8882(9) 0.056(2) Uani 1 1 d . . .
H8A H 0.3350 0.0936 0.8879 0.085 Uiso 1 1 calc R . .
H8B H 0.3016 0.0772 0.7993 0.085 Uiso 1 1 calc R . .
H8C H 0.3041 0.0681 0.9575 0.085 Uiso 1 1 calc R . .
C18 C 0.0726(2) 0.2386(2) 1.0360(8) 0.050(2) Uani 1 1 d . . .
H18A H 0.0486 0.2502 1.0596 0.060 Uiso 1 1 calc R . .
H18B H 0.0878 0.2370 1.1193 0.060 Uiso 1 1 calc R . .
C14 C 0.0435(2) 0.2022(2) 0.8486(10) 0.059(2) Uani 1 1 d . . .
H14A H 0.0395 0.1770 0.8111 0.071 Uiso 1 1 calc R . .
H14B H 0.0189 0.2133 0.8674 0.071 Uiso 1 1 calc R . .
C6 C 0.28573(18) 0.1210(2) 0.9188(7) 0.0368(16) Uani 1 1 d . . .

loop_
_atom_site_aniso_label
_atom_site_aniso_U_11
_atom_site_aniso_U_22
_atom_site_aniso_U_33
_atom_site_aniso_U_23
_atom_site_aniso_U_13
_atom_site_aniso_U_12
W1 0.02096(13) 0.02915(14) 0.02253(13) 0.00069(10) -0.00015(9) 0.00199(9)
Se1 0.0269(3) 0.0638(5) 0.0206(3) -0.0011(3) 0.0018(3) 0.0141(3)
S1 0.0236(8) 0.0350(9) 0.0353(9) 0.0005(7) 0.0035(6) 0.0008(6)
S2 0.0325(9) 0.0330(9) 0.0433(10) -0.0025(7) 0.0011(7) 0.0048(7)
S4 0.0311(8) 0.0267(8) 0.0243(7) 0.0021(6) 0.0028(6) -0.0009(6)
S3 0.0333(9) 0.0324(8) 0.0292(8) -0.0021(7) 0.0028(7) -0.0083(7)
C23 0.037(4) 0.061(5) 0.034(4) 0.005(4) -0.013(3) -0.003(3)
C2 0.035(4) 0.042(4) 0.018(3) 0.001(3) 0.003(3) -0.004(3)
C26 0.037(4) 0.054(5) 0.065(6) 0.002(4) 0.018(4) -0.010(3)
C22 0.090(8) 0.063(6) 0.064(6) 0.002(5) 0.024(5) -0.031(5)
C4 0.063(5) 0.053(5) 0.036(4) -0.002(4) 0.012(4) -0.025(4)
N1 0.028(3) 0.035(3) 0.032(3) 0.008(2) -0.005(2) 0.001(2)
C21 0.068(6) 0.042(4) 0.039(4) 0.017(4) -0.006(4) -0.010(4)
C25 0.033(4) 0.052(5) 0.047(4) -0.007(4) -0.010(3) 0.007(3)
C5 0.023(3) 0.050(4) 0.034(4) 0.000(3) 0.006(3) 0.008(3)
C20 0.035(4) 0.044(4) 0.063(5) 0.018(4) 0.000(4) 0.012(3)
C24 0.079(7) 0.055(5) 0.062(6) -0.017(4) -0.023(5) 0.005(5)
C12 0.035(4) 0.040(4) 0.045(4) 0.002(3) 0.014(3) 0.008(3)
C15 0.032(4) 0.073(6) 0.040(4) -0.017(4) -0.015(3) 0.019(4)
C10 0.038(4) 0.078(6) 0.034(4) -0.013(4) -0.002(3) 0.012(4)
C7 0.024(4) 0.075(6) 0.059(5) -0.012(4) 0.006(3) 0.003(4)
C11 0.036(4) 0.033(4) 0.049(4) 0.003(3) -0.012(3) 0.000(3)
C19 0.053(5) 0.044(4) 0.058(5) -0.002(4) 0.017(4) 0.008(4)
C9 0.018(3) 0.040(4) 0.021(3) -0.001(3) 0.003(2) 0.001(2)
C1 0.034(3) 0.042(4) 0.017(3) -0.004(3) 0.004(3) -0.003(3)
C3 0.065(5) 0.041(4) 0.036(4) -0.007(3) 0.014(4) -0.003(4)
C17 0.039(4) 0.034(4) 0.055(5) -0.009(3) -0.012(3) 0.007(3)
C16 0.036(4) 0.049(5) 0.051(4) 0.006(4) -0.005(3) 0.014(3)
C13 0.037(4) 0.063(5) 0.061(5) 0.012(4) 0.026(4) 0.010(4)
C8 0.053(5) 0.051(5) 0.066(6) -0.004(4) 0.007(4) 0.022(4)
C18 0.054(5) 0.056(5) 0.039(4) -0.009(4) 0.002(4) 0.028(4)
C14 0.026(4) 0.049(5) 0.102(8) -0.021(5) 0.003(4) 0.005(3)
C6 0.030(4) 0.045(4) 0.036(4) 0.002(3) 0.002(3) 0.012(3)

loop_
_atom_type_symbol
_atom_type_description
_atom_type_scat_dispersion_real
_atom_type_scat_dispersion_imag
_atom_type_scat_source
C C 0.0033 0.0016 'International Tables Vol C Tables 4.2.6.8 and 6.1.1.4'
H H 0.0000 0.0000 'International Tables Vol C Tables 4.2.6.8 and 6.1.1.4'
N N 0.0061 0.0033 'International Tables Vol C Tables 4.2.6.8 and 6.1.1.4'
S S 0.1246 0.1234 'International Tables Vol C Tables 4.2.6.8 and 6.1.1.4'
Se Se -0.0929 2.2259 'International Tables Vol C Tables 4.2.6.8 and 6.1.1.4'
W W -0.8490 6.8722 'International Tables Vol C Tables 4.2.6.8 and 6.1.1.4'

loop_
_geom_angle_atom_site_label_1
_geom_angle_atom_site_label_2
_geom_angle_atom_site_label_3
_geom_angle
_geom_angle_site_symmetry_1
_geom_angle_site_symmetry_3
_geom_angle_publ_flag
S4 W1 S1 85.06(6) . . ?
S4 W1 S2 144.92(6) . . ?
S1 W1 S2 82.38(6) . . ?
S4 W1 S3 82.26(7) . . ?
S1 W1 S3 139.64(6) . . ?
S2 W1 S3 86.43(6) . . ?
S4 W1 Se1 109.32(6) . . ?
S1 W1 Se1 107.49(5) . . ?
S2 W1 Se1 105.68(6) . . ?
S3 W1 Se1 112.86(6) . . ?
C9 Se1 W1 110.21(17) . . ?
C5 S1 W1 109.6(2) . . ?
C6 S2 W1 109.3(2) . . ?
C1 S4 W1 110.3(2) . . ?
C2 S3 W1 109.3(2) . . ?
N1 C23 C24 115.5(6) . . ?
C1 C2 C4 124.3(6) . . ?
C1 C2 S3 119.4(5) . . ?
C4 C2 S3 116.3(5) . . ?
C20 N1 C21 111.9(6) . . ?
C20 N1 C23 108.0(5) . . ?
C21 N1 C23 109.9(6) . . ?
C20 N1 C25 110.4(5) . . ?
C21 N1 C25 106.7(5) . . ?
C23 N1 C25 109.9(5) . . ?
C22 C21 N1 114.7(7) . . ?
C26 C25 N1 114.7(6) . . ?
C6 C5 C7 125.7(6) . . ?
C6 C5 S1 119.6(5) . . ?
C7 C5 S1 114.6(6) . . ?
N1 C20 C19 115.5(6) . . ?
C9 C12 C13 110.0(6) . . ?
C16 C15 C14 109.7(6) . . ?
C16 C15 C10 109.7(7) . . ?
C14 C15 C10 109.0(7) . . ?
C9 C10 C15 109.7(6) . . ?
C9 C11 C17 108.9(5) . . ?
C12 C9 C11 109.3(5) . . ?
C12 C9 C10 110.1(6) . . ?
C11 C9 C10 108.4(6) . . ?
C12 C9 Se1 111.5(4) . . ?
C11 C9 Se1 110.8(4) . . ?
C10 C9 Se1 106.6(4) . . ?
C2 C1 C3 124.9(6) . . ?
C2 C1 S4 118.3(5) . . ?
C3 C1 S4 116.7(5) . . ?
C18 C17 C16 111.2(7) . . ?
C18 C17 C11 108.9(6) . . ?
C16 C17 C11 108.7(6) . . ?
C17 C16 C15 109.9(6) . . ?
C14 C13 C18 109.9(7) . . ?
C14 C13 C12 110.2(7) . . ?
C18 C13 C12 107.6(7) . . ?
C17 C18 C13 110.0(6) . . ?
C15 C14 C13 109.2(6) . . ?
C5 C6 C8 126.1(7) . . ?
C5 C6 S2 118.9(5) . . ?
C8 C6 S2 114.9(6) . . ?

loop_
_geom_bond_atom_site_label_1
_geom_bond_atom_site_label_2
_geom_bond_distance
_geom_bond_site_symmetry_2
_geom_bond_publ_flag
W1 S4 2.3034(19) . ?
W1 S1 2.311(2) . ?
W1 S2 2.312(2) . ?
W1 S3 2.3123(19) . ?
W1 Se1 2.4339(16) . ?
Se1 C9 1.995(6) . ?
S1 C5 1.753(7) . ?
S2 C6 1.770(7) . ?
S4 C1 1.761(6) . ?
S3 C2 1.770(7) . ?
C23 N1 1.519(9) . ?
C23 C24 1.524(11) . ?
C2 C1 1.332(9) . ?
C2 C4 1.491(9) . ?
C26 C25 1.514(11) . ?
C22 C21 1.496(12) . ?
N1 C20 1.496(9) . ?
N1 C21 1.516(9) . ?
N1 C25 1.522(9) . ?
C5 C6 1.323(10) . ?
C5 C7 1.503(9) . ?
C20 C19 1.510(11) . ?
C12 C9 1.503(9) . ?
C12 C13 1.536(9) . ?
C15 C16 1.504(11) . ?
C15 C14 1.517(12) . ?
C15 C10 1.537(10) . ?
C10 C9 1.535(9) . ?
C11 C9 1.521(9) . ?
C11 C17 1.562(10) . ?
C1 C3 1.501(9) . ?
C17 C18 1.484(11) . ?
C17 C16 1.510(10) . ?
C13 C14 1.530(12) . ?
C13 C18 1.525(12) . ?
C8 C6 1.507(10) . ?
